data_7126895
loop_
_publ_author_name
'Pace, Kristen A.'
'Klepov, Vladislav V.'
'Christian, Matthew S.'
'Morrison, Gregory'
'Deason, Travis K.'
'Kutahyali Aslani, Ceren'
'Besmann, Theodore M.'
'Diprete, David P.'
'Amoroso, Jake W.'
'Zur Loye, Hans-Conrad'

_publ_section_title
;
 Targeting complex plutonium oxides by combining crystal chemical
 reasoning with density-functional theory calculations: the quaternary
 plutonium oxide Cs<sub>2</sub>PuSi<sub>6</sub>O<sub>15</sub>.
;
_journal_issue 66
_journal_name_full 'Chemical communications (Cambridge, England)'
_journal_page_first 9501
_journal_page_last 9504
_journal_paper_doi 10.1039/d0cc02674c
_journal_volume 56
_journal_year 2020
_chemical_formula_moiety '0.25(Ce4 Cs8 O60 Si24)'
_chemical_formula_sum 'Ce Cs2 O15 Si6'
_chemical_formula_weight 814.48
_space_group_crystal_system orthorhombic
_space_group_IT_number 36
_space_group_name_Hall 'C 2c -2'
_space_group_name_H-M_alt 'C m c 21'
_audit_creation_date 2020-06-17
_audit_creation_method
;
Olex2 1.2
(compiled 2018.05.29 svn.r3508 for OlexSys, GUI svn.r5506)
;
_audit_update_record
;
2020-06-22 deposited with the CCDC.	2020-07-10 downloaded from the CCDC.
;
_cell_angle_alpha 90
_cell_angle_beta 90
_cell_angle_gamma 90
_cell_formula_units_Z 4
_cell_length_a 7.2565(2)
_cell_length_b 16.2451(4)
_cell_length_c 13.4354(3)
_cell_measurement_reflns_used 9970
_cell_measurement_temperature 302(2)
_cell_measurement_theta_max 36.25
_cell_measurement_theta_min 2.93
_cell_volume 1583.80(7)
_computing_molecular_graphics 'Olex2 (Dolomanov et al., 2009)'
_computing_publication_material 'Olex2 (Dolomanov et al., 2009)'
_computing_structure_refinement 'ShelXL (Sheldrick, 2015)'
_diffrn_ambient_temperature 302.05
_diffrn_measured_fraction_theta_full 1.000
_diffrn_measured_fraction_theta_max 1.000
_diffrn_measurement_device_type 'Bruker D8 QUEST'
_diffrn_radiation_type MoK\a
_diffrn_radiation_wavelength 0.71073
_diffrn_reflns_av_R_equivalents 0.0289
_diffrn_reflns_av_unetI/netI 0.0182
_diffrn_reflns_Laue_measured_fraction_full 1.000
_diffrn_reflns_Laue_measured_fraction_max 1.000
_diffrn_reflns_limit_h_max 9
_diffrn_reflns_limit_h_min -9
_diffrn_reflns_limit_k_max 20
_diffrn_reflns_limit_k_min -20
_diffrn_reflns_limit_l_max 17
_diffrn_reflns_limit_l_min -16
_diffrn_reflns_number 14029
_diffrn_reflns_point_group_measured_fraction_full 1.000
_diffrn_reflns_point_group_measured_fraction_max 1.000
_diffrn_reflns_theta_full 25.242
_diffrn_reflns_theta_max 27.486
_diffrn_reflns_theta_min 2.508
_diffrn_standards_number 0
_exptl_absorpt_coefficient_mu 7.932
_exptl_absorpt_correction_T_max 0.2740
_exptl_absorpt_correction_T_min 0.2089
_exptl_absorpt_correction_type multi-scan
_exptl_absorpt_process_details
;
SADABS-2016/2 (Bruker,2016/2) was used for absorption correction.
wR2(int) was 0.0975 before and 0.0602 after correction.
The Ratio of minimum to maximum transmission is 0.7624.
The \l/2 correction factor is Not present.
;
_exptl_crystal_colour colourless
_exptl_crystal_colour_primary colourless
_exptl_crystal_density_diffrn 3.416
_exptl_crystal_description block
_exptl_crystal_F_000 1488
_exptl_crystal_size_max 0.04
_exptl_crystal_size_mid 0.02
_exptl_crystal_size_min 0.02
_refine_diff_density_max 2.230
_refine_diff_density_min -1.996
_refine_diff_density_rms 0.153
_refine_ls_abs_structure_details
;
 Refined as an inversion twin.
;
_refine_ls_abs_structure_Flack 0.45(3)
_refine_ls_extinction_method none
_refine_ls_goodness_of_fit_ref 1.088
_refine_ls_hydrogen_treatment undef
_refine_ls_matrix_type full
_refine_ls_number_parameters 125
_refine_ls_number_reflns 1943
_refine_ls_number_restraints 7
_refine_ls_restrained_S_all 1.115
_refine_ls_R_factor_all 0.0260
_refine_ls_R_factor_gt 0.0258
_refine_ls_shift/su_max 0.001
_refine_ls_shift/su_mean 0.000
_refine_ls_structure_factor_coef Fsqd
_refine_ls_weighting_details 'w=1/[\s^2^(Fo^2^)+(0.0164P)^2^+24.4700P] where P=(Fo^2^+2Fc^2^)/3'
_refine_ls_weighting_scheme calc
_refine_ls_wR_factor_gt 0.0585
_refine_ls_wR_factor_ref 0.0586
_reflns_Friedel_coverage 0.917
_reflns_Friedel_fraction_full 1.000
_reflns_Friedel_fraction_max 1.000
_reflns_number_gt 1928
_reflns_number_total 1943
_reflns_threshold_expression 'I > 2\s(I)'
_cod_data_source_file d0cc02674c2.cif
_cod_data_source_block 1
_cod_depositor_comments 'Adding full bibliography for 7126894--7126895.cif.'
_cod_database_code 7126895
_shelx_shelxl_version_number 2014/7
_shelx_space_group_comment
;
The symmetry employed for this shelxl refinement is uniquely defined
by the following loop, which should always be used as a source of
symmetry information in preference to the above space-group names.
They are only intended as comments.
;
_shelx_estimated_absorpt_t_max 0.857
_shelx_estimated_absorpt_t_min 0.742
_olex2_refinement_description
;
1. Twinned data refinement
 Scales: 0.55(3)
 0.45(3)
2. Uiso/Uaniso restraints and constraints
Uanis(O7) \\sim Ueq: with sigma of 0.005 and sigma for terminal atoms of 0.02
;
_olex2_submission_special_instructions 'No special instructions were received'

loop_
_space_group_symop_operation_xyz
'x, y, z'
'-x, -y, z+1/2'
'x, -y, z+1/2'
'-x, y, z'
'x+1/2, y+1/2, z'
'-x+1/2, -y+1/2, z+1/2'
'x+1/2, -y+1/2, z+1/2'
'-x+1/2, y+1/2, z'

loop_
_atom_site_label
_atom_site_type_symbol
_atom_site_fract_x
_atom_site_fract_y
_atom_site_fract_z
_atom_site_U_iso_or_equiv
_atom_site_adp_type
_atom_site_occupancy
_atom_site_site_symmetry_order
_atom_site_calc_flag
_atom_site_refinement_flags_posn
_atom_site_refinement_flags_adp
_atom_site_refinement_flags_occupancy
_atom_site_disorder_assembly
_atom_site_disorder_group
Ce1 Ce 0.5000 0.63159(3) 0.33901(5) 0.01383(13) Uani 1 2 d S T P . .
Cs1 Cs 0.5000 0.11023(6) 0.49383(7) 0.0350(2) Uani 1 2 d S T P . .
Cs2 Cs 0.5000 0.22173(8) 0.18995(8) 0.0488(3) Uani 1 2 d S T P . .
Si2 Si 0.5000 0.5465(2) 0.5920(3) 0.0146(6) Uani 1 2 d S T P . .
Si3 Si 0.5000 0.35679(18) 0.5707(2) 0.0109(6) Uani 1 2 d S T P . .
Si1 Si 0.7826(4) 0.54257(15) 0.76366(19) 0.0224(5) Uani 1 1 d . . . . .
Si4 Si 0.2056(3) 0.31547(15) 0.4153(2) 0.0217(5) Uani 1 1 d . . . . .
O8 O 0.0000 0.3385(6) 0.4524(7) 0.026(2) Uani 1 2 d S T P . .
O10 O 0.2168(9) 0.2263(4) 0.3685(5) 0.0267(16) Uani 1 1 d . . . . .
O5 O 0.5000 0.4544(6) 0.5560(9) 0.052(4) Uani 1 2 d S T P . .
O9 O 0.2753(9) 0.3838(4) 0.3375(7) 0.0352(15) Uani 1 1 d . . . . .
O4 O 0.5000 0.6067(7) 0.5008(8) 0.038(3) Uani 1 2 d S T P . .
O3 O 0.6799(12) 0.5612(6) 0.6590(6) 0.048(2) Uani 1 1 d . . . . .
O2 O 1.0000 0.5494(6) 0.7387(7) 0.027(2) Uani 1 2 d S T P . .
O6 O 0.5000 0.3292(6) 0.6829(7) 0.033(2) Uani 1 2 d S T P . .
O1 O 0.7271(13) 0.4554(4) 0.8085(5) 0.041(2) Uani 1 1 d . . . . .
O7 O 0.3259(14) 0.3191(6) 0.5160(7) 0.059(3) Uani 1 1 d . U . . .

loop_
_atom_site_aniso_label
_atom_site_aniso_U_11
_atom_site_aniso_U_22
_atom_site_aniso_U_33
_atom_site_aniso_U_23
_atom_site_aniso_U_13
_atom_site_aniso_U_12
Ce1 0.0236(3) 0.0090(2) 0.0089(3) -0.0009(3) 0.000 0.000
Cs1 0.0317(5) 0.0446(5) 0.0287(5) 0.0108(4) 0.000 0.000
Cs2 0.0552(6) 0.0698(8) 0.0213(5) -0.0093(5) 0.000 0.000
Si2 0.0232(15) 0.0120(14) 0.0085(15) 0.0016(11) 0.000 0.000
Si3 0.0102(13) 0.0122(13) 0.0104(15) -0.0016(11) 0.000 0.000
Si1 0.0315(12) 0.0182(11) 0.0176(12) 0.0012(9) -0.0020(11) -0.0144(10)
Si4 0.0181(12) 0.0207(12) 0.0262(13) 0.0026(9) -0.0134(10) -0.0070(10)
O8 0.029(5) 0.030(5) 0.021(5) -0.013(4) 0.000 0.000
O10 0.016(3) 0.020(3) 0.044(4) 0.001(2) -0.001(3) 0.001(2)
O5 0.109(11) 0.010(5) 0.035(7) 0.004(4) 0.000 0.000
O9 0.029(3) 0.029(3) 0.048(4) 0.016(4) -0.007(4) -0.011(3)
O4 0.074(8) 0.032(5) 0.009(4) 0.009(4) 0.000 0.000
O3 0.045(5) 0.064(5) 0.034(5) 0.020(4) -0.023(4) -0.037(4)
O2 0.031(5) 0.024(5) 0.025(5) 0.007(4) 0.000 0.000
O6 0.065(7) 0.024(5) 0.009(4) -0.005(4) 0.000 0.000
O1 0.068(6) 0.023(3) 0.032(4) 0.004(3) 0.006(4) -0.028(4)
O7 0.062(5) 0.059(5) 0.055(5) 0.015(4) -0.037(4) -0.031(4)

loop_
_atom_type_symbol
_atom_type_description
_atom_type_scat_dispersion_real
_atom_type_scat_dispersion_imag
_atom_type_scat_source
Ce Ce -0.2486 2.6331 'International Tables Vol C Tables 4.2.6.8 and 6.1.1.4'
Cs Cs -0.3680 2.1192 'International Tables Vol C Tables 4.2.6.8 and 6.1.1.4'
O O 0.0106 0.0060 'International Tables Vol C Tables 4.2.6.8 and 6.1.1.4'
Si Si 0.0817 0.0704 'International Tables Vol C Tables 4.2.6.8 and 6.1.1.4'

loop_
_geom_angle_atom_site_label_1
_geom_angle_atom_site_label_2
_geom_angle_atom_site_label_3
_geom_angle
_geom_angle_site_symmetry_1
_geom_angle_site_symmetry_3
_geom_angle_publ_flag
Cs1 Ce1 Cs1 119.67(3) 5 5_455 ?
Cs1 Ce1 Cs2 165.26(3) 5_455 5 ?
Cs1 Ce1 Cs2 165.26(3) 5 5_455 ?
Cs1 Ce1 Cs2 62.594(16) 5 5 ?
Cs1 Ce1 Cs2 62.594(16) 5_455 5_455 ?
Cs2 Ce1 Cs2 111.27(3) 5_455 5 ?
Si4 Ce1 Cs1 107.13(5) 5 5_455 ?
Si4 Ce1 Cs1 63.64(4) 8 5_455 ?
Si4 Ce1 Cs1 63.64(4) 5 5 ?
Si4 Ce1 Cs1 107.13(5) 8 5 ?
Si4 Ce1 Cs2 101.61(4) 8 5 ?
Si4 Ce1 Cs2 59.75(5) 8 5_455 ?
Si4 Ce1 Cs2 59.75(5) 5 5 ?
Si4 Ce1 Cs2 101.61(4) 5 5_455 ?
Si4 Ce1 Si4 50.57(9) 5 8 ?
O10 Ce1 Cs1 125.28(18) 8 5 ?
O10 Ce1 Cs1 125.28(18) 5 5_455 ?
O10 Ce1 Cs1 50.27(16) 5 5 ?
O10 Ce1 Cs1 50.27(16) 8 5_455 ?
O10 Ce1 Cs2 115.61(16) 8 5 ?
O10 Ce1 Cs2 115.61(16) 5 5_455 ?
O10 Ce1 Cs2 43.16(18) 8 5_455 ?
O10 Ce1 Cs2 43.16(18) 5 5 ?
O10 Ce1 Si4 70.13(17) 5 8 ?
O10 Ce1 Si4 19.78(17) 8 8 ?
O10 Ce1 Si4 70.13(17) 8 5 ?
O10 Ce1 Si4 19.78(17) 5 5 ?
O10 Ce1 O10 89.4(3) 5 8 ?
O4 Ce1 Cs1 59.840(14) . 5_455 ?
O4 Ce1 Cs1 59.840(14) . 5 ?
O4 Ce1 Cs2 120.59(8) . 5 ?
O4 Ce1 Cs2 120.59(8) . 5_455 ?
O4 Ce1 Si4 82.4(3) . 5 ?
O4 Ce1 Si4 82.4(3) . 8 ?
O4 Ce1 O10 87.2(3) . 5 ?
O4 Ce1 O10 87.2(3) . 8 ?
O6 Ce1 Cs1 119.89(2) 2_664 5_455 ?
O6 Ce1 Cs1 119.89(2) 2_664 5 ?
O6 Ce1 Cs2 57.81(6) 2_664 5 ?
O6 Ce1 Cs2 57.81(6) 2_664 5_455 ?
O6 Ce1 Si4 91.9(2) 2_664 8 ?
O6 Ce1 Si4 91.9(2) 2_664 5 ?
O6 Ce1 O10 88.3(3) 2_664 8 ?
O6 Ce1 O10 88.3(3) 2_664 5 ?
O6 Ce1 O4 173.7(4) 2_664 . ?
O6 Ce1 O1 90.5(3) 2_664 3_564 ?
O6 Ce1 O1 90.5(3) 2_664 2_664 ?
O1 Ce1 Cs1 133.2(2) 2_664 5 ?
O1 Ce1 Cs1 52.7(2) 3_564 5 ?
O1 Ce1 Cs1 133.2(2) 3_564 5_455 ?
O1 Ce1 Cs1 52.7(2) 2_664 5_455 ?
O1 Ce1 Cs2 60.8(2) 3_564 5 ?
O1 Ce1 Cs2 138.1(2) 2_664 5 ?
O1 Ce1 Cs2 60.8(2) 2_664 5_455 ?
O1 Ce1 Cs2 138.1(2) 3_564 5_455 ?
O1 Ce1 Si4 156.9(2) 2_664 5 ?
O1 Ce1 Si4 106.4(2) 2_664 8 ?
O1 Ce1 Si4 156.9(2) 3_564 8 ?
O1 Ce1 Si4 106.4(2) 3_564 5 ?
O1 Ce1 O10 87.0(3) 2_664 8 ?
O1 Ce1 O10 176.3(3) 2_664 5 ?
O1 Ce1 O10 176.3(3) 3_564 8 ?
O1 Ce1 O10 87.0(3) 3_564 5 ?
O1 Ce1 O4 93.8(3) 3_564 . ?
O1 Ce1 O4 93.8(3) 2_664 . ?
O1 Ce1 O1 96.5(5) 2_664 3_564 ?
O10 Cs1 Si2 153.25(13) . 5_545 ?
O10 Cs1 Si2 75.40(12) 4_655 5_545 ?
O10 Cs1 O10 78.2(2) . 4_655 ?
O10 Cs1 O4 130.7(2) 4_655 5_445 ?
O10 Cs1 O4 52.6(2) . 5_445 ?
O10 Cs1 O4 130.7(2) . 5_545 ?
O10 Cs1 O4 52.55(19) 4_655 5_545 ?
O10 Cs1 O3 158.2(2) . 8_645 ?
O10 Cs1 O3 92.48(19) . 5_445 ?
O10 Cs1 O3 158.2(2) 4_655 5_445 ?
O10 Cs1 O3 92.48(19) 4_655 8_645 ?
O10 Cs1 O2 131.43(15) . 5_445 ?
O10 Cs1 O2 131.43(15) 4_655 5_445 ?
O10 Cs1 O1 99.93(19) . 6_654 ?
O10 Cs1 O1 99.93(18) 4_655 7_454 ?
O10 Cs1 O1 55.10(16) 4_655 6_654 ?
O10 Cs1 O1 55.10(16) . 7_454 ?
O10 Cs1 O7 73.81(19) 4_655 . ?
O10 Cs1 O7 73.81(19) . 4_655 ?
O10 Cs1 O7 44.14(17) . . ?
O10 Cs1 O7 44.14(17) 4_655 4_655 ?
O4 Cs1 Si2 23.09(16) 5_545 5_545 ?
O4 Cs1 Si2 153.49(17) 5_445 5_545 ?
O4 Cs1 O4 176.6(3) 5_545 5_445 ?
O4 Cs1 O7 70.4(2) 5_545 4_655 ?
O4 Cs1 O7 70.4(2) 5_445 . ?
O4 Cs1 O7 111.1(2) 5_445 4_655 ?
O4 Cs1 O7 111.1(2) 5_545 . ?
O3 Cs1 Si2 22.97(13) 8_645 5_545 ?
O3 Cs1 Si2 110.71(15) 5_445 5_545 ?
O3 Cs1 O4 43.7(2) 5_445 5_445 ?
O3 Cs1 O4 132.9(2) 8_645 5_445 ?
O3 Cs1 O4 43.7(2) 8_645 5_545 ?
O3 Cs1 O4 132.9(2) 5_445 5_545 ?
O3 Cs1 O3 89.2(3) 8_645 5_445 ?
O3 Cs1 O2 44.66(13) 5_445 5_445 ?
O3 Cs1 O2 44.66(13) 8_645 5_445 ?
O3 Cs1 O1 90.39(19) 5_445 7_454 ?
O3 Cs1 O1 146.65(19) 5_445 6_654 ?
O3 Cs1 O1 146.65(19) 8_645 7_454 ?
O3 Cs1 O1 90.39(19) 8_645 6_654 ?
O3 Cs1 O7 114.5(2) 5_445 4_655 ?
O3 Cs1 O7 85.7(2) 8_645 4_655 ?
O3 Cs1 O7 85.7(2) 5_445 . ?
O3 Cs1 O7 114.5(2) 8_645 . ?
O2 Cs1 Si2 67.01(5) 5_445 5_545 ?
O2 Cs1 O4 88.33(16) 5_445 5_545 ?
O2 Cs1 O4 88.33(16) 5_445 5_445 ?
O2 Cs1 O7 101.0(2) 5_445 4_655 ?
O2 Cs1 O7 101.0(2) 5_445 . ?
O1 Cs1 Si2 134.31(13) 7_454 5_545 ?
O1 Cs1 Si2 68.09(15) 6_654 5_545 ?
O1 Cs1 O4 127.2(2) 7_454 5_545 ?
O1 Cs1 O4 54.8(2) 6_654 5_545 ?
O1 Cs1 O4 54.8(2) 7_454 5_445 ?
O1 Cs1 O4 127.2(2) 6_654 5_445 ?
O1 Cs1 O2 128.27(18) 7_454 5_445 ?
O1 Cs1 O2 128.27(17) 6_654 5_445 ?
O1 Cs1 O1 72.3(3) 7_454 6_654 ?
O1 Cs1 O7 98.74(17) 6_654 4_655 ?
O1 Cs1 O7 124.2(2) 6_654 . ?
O1 Cs1 O7 98.74(17) 7_454 . ?
O1 Cs1 O7 124.2(2) 7_454 4_655 ?
O7 Cs1 Si2 122.04(14) . 5_545 ?
O7 Cs1 Si2 84.20(16) 4_655 5_545 ?
O7 Cs1 O7 40.7(3) 4_655 . ?
O8 Cs2 O9 136.50(18) 6_554 4_655 ?
O8 Cs2 O9 136.50(18) 6_554 . ?
O8 Cs2 O4 64.7(2) 6_554 2_664 ?
O8 Cs2 O3 99.68(19) 6_554 2_664 ?
O8 Cs2 O3 99.68(19) 6_554 3_564 ?
O8 Cs2 O6 84.86(15) 6_554 6_554 ?
O8 Cs2 O6 84.86(15) 6_554 6_654 ?
O8 Cs2 O7 44.23(14) 6_554 7_554 ?
O8 Cs2 O7 44.23(14) 6_554 6_554 ?
O10 Cs2 O8 137.12(13) 4_655 6_554 ?
O10 Cs2 O8 137.12(13) . 6_554 ?
O10 Cs2 O10 81.2(2) 4_655 . ?
O10 Cs2 O9 44.39(16) 4_655 4_655 ?
O10 Cs2 O9 44.39(16) . . ?
O10 Cs2 O9 82.08(17) 4_655 . ?
O10 Cs2 O9 82.08(17) . 4_655 ?
O10 Cs2 O4 119.61(16) 4_655 2_664 ?
O10 Cs2 O4 119.62(16) . 2_664 ?
O10 Cs2 O3 106.61(17) . 3_564 ?
O10 Cs2 O3 106.61(17) 4_655 2_664 ?
O10 Cs2 O3 80.63(16) . 2_664 ?
O10 Cs2 O3 80.63(16) 4_655 3_564 ?
O10 Cs2 O6 52.46(18) . 6_554 ?
O10 Cs2 O6 52.46(18) 4_655 6_654 ?
O10 Cs2 O6 131.19(19) 4_655 6_554 ?
O10 Cs2 O6 131.19(19) . 6_654 ?
O10 Cs2 O7 94.27(18) 4_655 7_554 ?
O10 Cs2 O7 94.27(18) . 6_554 ?
O10 Cs2 O7 169.0(2) . 7_554 ?
O10 Cs2 O7 169.0(2) 4_655 6_554 ?
O9 Cs2 O9 52.6(2) 4_655 . ?
O9 Cs2 O4 80.46(19) . 2_664 ?
O9 Cs2 O4 80.46(19) 4_655 2_664 ?
O9 Cs2 O3 62.92(16) . 3_564 ?
O9 Cs2 O3 62.92(16) 4_655 2_664 ?
O9 Cs2 O3 40.44(17) . 2_664 ?
O9 Cs2 O3 40.44(17) 4_655 3_564 ?
O9 Cs2 O6 74.98(17) 4_655 6_654 ?
O9 Cs2 O6 127.24(18) . 6_654 ?
O9 Cs2 O6 74.98(17) . 6_554 ?
O9 Cs2 O6 127.24(18) 4_655 6_554 ?
O4 Cs2 O3 40.29(17) 2_664 2_664 ?
O4 Cs2 O3 40.29(17) 2_664 3_564 ?
O3 Cs2 O3 40.4(2) 3_564 2_664 ?
O6 Cs2 O4 98.46(14) 6_554 2_664 ?
O6 Cs2 O4 98.46(14) 6_654 2_664 ?
O6 Cs2 O3 122.73(18) 6_554 3_564 ?
O6 Cs2 O3 122.73(18) 6_654 2_664 ?
O6 Cs2 O3 82.43(18) 6_554 2_664 ?
O6 Cs2 O3 82.43(18) 6_654 3_564 ?
O6 Cs2 O6 154.1(3) 6_554 6_654 ?
O7 Cs2 O9 145.2(2) 6_554 4_655 ?
O7 Cs2 O9 101.7(2) 7_554 4_655 ?
O7 Cs2 O9 101.7(2) 6_554 . ?
O7 Cs2 O9 145.2(2) 7_554 . ?
O7 Cs2 O4 71.32(18) 7_554 2_664 ?
O7 Cs2 O4 71.32(18) 6_554 2_664 ?
O7 Cs2 O3 82.3(2) 6_554 2_664 ?
O7 Cs2 O3 110.30(19) 7_554 2_664 ?
O7 Cs2 O3 82.3(2) 7_554 3_564 ?
O7 Cs2 O3 110.30(19) 6_554 3_564 ?
O7 Cs2 O6 42.2(2) 6_554 6_554 ?
O7 Cs2 O6 128.2(2) 7_554 6_554 ?
O7 Cs2 O6 128.2(2) 6_554 6_654 ?
O7 Cs2 O6 42.2(2) 7_554 6_654 ?
O7 Cs2 O7 88.4(3) 6_554 7_554 ?
Cs1 Si2 Cs1 130.40(9) 5_455 5 ?
Cs2 Si2 Cs1 82.21(5) 2_665 5_455 ?
Cs2 Si2 Cs1 82.21(5) 2_665 5 ?
O5 Si2 Cs1 98.32(19) . 5_455 ?
O5 Si2 Cs1 98.32(19) . 5 ?
O5 Si2 Cs2 178.7(5) . 2_665 ?
O5 Si2 O3 108.3(5) . 4_655 ?
O5 Si2 O3 108.3(5) . . ?
O4 Si2 Cs1 65.20(5) . 5_455 ?
O4 Si2 Cs1 65.20(5) . 5 ?
O4 Si2 Cs2 70.7(4) . 2_665 ?
O4 Si2 O5 110.7(6) . . ?
O4 Si2 O3 110.3(4) . 4_655 ?
O4 Si2 O3 110.3(4) . . ?
O3 Si2 Cs1 152.4(4) . 5_455 ?
O3 Si2 Cs1 53.7(3) 4_655 5_455 ?
O3 Si2 Cs1 152.4(4) 4_655 5 ?
O3 Si2 Cs1 53.7(3) . 5 ?
O3 Si2 Cs2 71.0(4) 4_655 2_665 ?
O3 Si2 Cs2 71.0(4) . 2_665 ?
O3 Si2 O3 109.0(7) 4_655 . ?
Cs1 Si3 Cs2 78.44(5) . 6_655 ?
Cs1 Si3 Cs2 78.44(5) . 6 ?
Cs2 Si3 Cs2 121.13(8) 6_655 6 ?
O5 Si3 Cs1 158.4(5) . . ?
O5 Si3 Cs2 110.58(18) . 6_655 ?
O5 Si3 Cs2 110.58(18) . 6 ?
O6 Si3 Cs1 87.9(4) . . ?
O6 Si3 Cs2 62.89(8) . 6 ?
O6 Si3 Cs2 62.89(8) . 6_655 ?
O6 Si3 O5 113.7(6) . . ?
O6 Si3 O7 109.6(4) . 4_655 ?
O6 Si3 O7 109.6(4) . . ?
O7 Si3 Cs1 60.6(4) . . ?
O7 Si3 Cs1 60.6(4) 4_655 . ?
O7 Si3 Cs2 50.7(4) . 6 ?
O7 Si3 Cs2 50.7(4) 4_655 6_655 ?
O7 Si3 Cs2 139.0(4) 4_655 6 ?
O7 Si3 Cs2 139.0(4) . 6_655 ?
O7 Si3 O5 109.0(4) 4_655 . ?
O7 Si3 O5 109.0(4) . . ?
O7 Si3 O7 105.7(8) . 4_655 ?
Cs1 Si1 Cs1 130.84(7) 5 6_655 ?
O9 Si1 Cs1 116.5(3) 2_665 5 ?
O9 Si1 Cs1 94.7(4) 2_665 6_655 ?
O9 Si1 O3 106.0(5) 2_665 . ?
O9 Si1 O2 109.4(4) 2_665 . ?
O3 Si1 Cs1 155.2(3) . 6_655 ?
O3 Si1 Cs1 50.2(3) . 5 ?
O2 Si1 Cs1 80.2(3) . 6_655 ?
O2 Si1 Cs1 54.8(3) . 5 ?
O2 Si1 O3 104.8(5) . . ?
O1 Si1 Cs1 132.1(3) . 5 ?
O1 Si1 Cs1 45.7(3) . 6_655 ?
O1 Si1 O9 111.2(4) . 2_665 ?
O1 Si1 O3 112.2(4) . . ?
O1 Si1 O2 112.7(5) . . ?
Ce1 Si4 Cs1 66.57(4) 5_445 . ?
Ce1 Si4 Cs2 71.39(5) 5_445 . ?
Ce1 Si4 Cs2 88.99(6) 5_445 6 ?
Cs2 Si4 Cs1 66.88(5) . . ?
Cs2 Si4 Cs1 80.51(5) 6 . ?
Cs2 Si4 Cs2 146.43(7) . 6 ?
O8 Si4 Ce1 83.9(3) . 5_445 ?
O8 Si4 Cs1 126.1(4) . . ?
O8 Si4 Cs2 144.4(3) . . ?
O8 Si4 Cs2 53.8(4) . 6 ?
O10 Si4 Ce1 28.6(2) . 5_445 ?
O10 Si4 Cs1 48.0(3) . . ?
O10 Si4 Cs2 47.4(3) . . ?
O10 Si4 Cs2 104.3(3) . 6 ?
O10 Si4 O8 112.5(4) . . ?
O10 Si4 O9 111.0(4) . . ?
O10 Si4 O7 109.8(5) . . ?
O9 Si4 Ce1 122.3(3) . 5_445 ?
O9 Si4 Cs1 124.4(3) . . ?
O9 Si4 Cs2 66.6(3) . . ?
O9 Si4 Cs2 144.8(3) . 6 ?
O9 Si4 O8 109.4(5) . . ?
O9 Si4 O7 110.5(5) . . ?
O7 Si4 Ce1 120.6(3) . 5_445 ?
O7 Si4 Cs1 62.0(4) . . ?
O7 Si4 Cs2 55.7(4) . 6 ?
O7 Si4 Cs2 111.1(4) . . ?
O7 Si4 O8 103.4(5) . . ?
Si4 O8 Cs2 103.1(4) . 6 ?
Si4 O8 Cs2 103.1(4) 4 6 ?
Si4 O8 Si4 134.6(6) 4 . ?
Ce1 O10 Cs1 97.9(2) 5_445 . ?
Ce1 O10 Cs2 107.9(2) 5_445 . ?
Cs2 O10 Cs1 88.20(16) . . ?
Si4 O10 Ce1 131.6(4) . 5_445 ?
Si4 O10 Cs1 110.9(3) . . ?
Si4 O10 Cs2 110.9(3) . . ?
Si2 O5 Si3 154.9(9) . . ?
Si1 O9 Cs2 108.4(4) 2_664 . ?
Si4 O9 Cs2 89.7(3) . . ?
Si4 O9 Si1 146.3(5) . 2_664 ?
Ce1 O4 Cs1 88.39(17) . 5_455 ?
Ce1 O4 Cs1 88.39(17) . 5 ?
Ce1 O4 Cs2 121.8(4) . 2_665 ?
Cs1 O4 Cs1 176.6(3) 5 5_455 ?
Cs1 O4 Cs2 90.33(18) 5_455 2_665 ?
Cs1 O4 Cs2 90.33(18) 5 2_665 ?
Si2 O4 Ce1 151.9(7) . . ?
Si2 O4 Cs1 91.71(16) . 5_455 ?
Si2 O4 Cs1 91.71(16) . 5 ?
Si2 O4 Cs2 86.2(4) . 2_665 ?
Cs1 O3 Cs2 95.25(19) 5 2_665 ?
Si2 O3 Cs1 103.3(3) . 5 ?
Si2 O3 Cs2 85.4(4) . 2_665 ?
Si2 O3 Si1 146.5(5) . . ?
Si1 O3 Cs1 107.7(4) . 5 ?
Si1 O3 Cs2 103.7(4) . 2_665 ?
Si1 O2 Cs1 102.6(3) . 5 ?
Si1 O2 Cs1 102.6(3) 4_755 5 ?
Si1 O2 Si1 154.7(7) . 4_755 ?
Ce1 O6 Cs2 92.30(15) 2_665 6 ?
Ce1 O6 Cs2 92.30(15) 2_665 6_655 ?
Cs2 O6 Cs2 154.1(3) 6 6_655 ?
Si3 O6 Ce1 146.6(6) . 2_665 ?
Si3 O6 Cs2 95.04(16) . 6_655 ?
Si3 O6 Cs2 95.04(16) . 6 ?
Ce1 O1 Cs1 95.7(2) 2_665 6_655 ?
Si1 O1 Ce1 145.9(6) . 2_665 ?
Si1 O1 Cs1 114.5(4) . 6_655 ?
Cs2 O7 Cs1 96.7(2) 6 . ?
Si3 O7 Cs1 97.0(4) . . ?
Si3 O7 Cs2 108.1(4) . 6 ?
Si3 O7 Si4 146.7(6) . . ?
Si4 O7 Cs1 94.9(4) . . ?
Si4 O7 Cs2 101.2(4) . 6 ?

loop_
_geom_bond_atom_site_label_1
_geom_bond_atom_site_label_2
_geom_bond_distance
_geom_bond_site_symmetry_2
_geom_bond_publ_flag
Ce1 Cs1 4.1966(6) 5 ?
Ce1 Cs1 4.1966(6) 5_455 ?
Ce1 Cs2 4.3953(8) 5 ?
Ce1 Cs2 4.3953(8) 5_455 ?
Ce1 Si4 3.493(2) 5 ?
Ce1 Si4 3.493(2) 8 ?
Ce1 O10 2.236(6) 8 ?
Ce1 O10 2.236(6) 5 ?
Ce1 O4 2.211(10) . ?
Ce1 O6 2.192(9) 2_664 ?
Ce1 O1 2.209(7) 2_664 ?
Ce1 O1 2.209(7) 3_564 ?
Cs1 Si2 3.9968(15) 5_545 ?
Cs1 O10 3.258(6) . ?
Cs1 O10 3.258(6) 4_655 ?
Cs1 O4 3.6299(4) 5_545 ?
Cs1 O4 3.6299(3) 5_445 ?
Cs1 O3 3.310(8) 8_645 ?
Cs1 O3 3.310(8) 5_445 ?
Cs1 O2 3.435(9) 5_445 ?
Cs1 O1 3.355(8) 7_454 ?
Cs1 O1 3.355(8) 6_654 ?
Cs1 O7 3.633(10) . ?
Cs1 O7 3.632(10) 4_655 ?
Cs2 O8 3.338(10) 6_554 ?
Cs2 O10 3.159(7) 4_655 ?
Cs2 O10 3.159(7) . ?
Cs2 O9 3.677(8) . ?
Cs2 O9 3.677(8) 4_655 ?
Cs2 O4 3.772(11) 2_664 ?
Cs2 O3 3.783(10) 2_664 ?
Cs2 O3 3.783(10) 3_564 ?
Cs2 O6 3.723(2) 6_654 ?
Cs2 O6 3.723(2) 6_554 ?
Cs2 O7 3.390(11) 6_554 ?
Cs2 O7 3.390(11) 7_554 ?
Si2 Cs1 3.9968(15) 5 ?
Si2 Cs1 3.9968(15) 5_455 ?
Si2 Cs2 3.988(4) 2_665 ?
Si2 O5 1.573(11) . ?
Si2 O4 1.568(10) . ?
Si2 O3 1.603(8) 4_655 ?
Si2 O3 1.603(8) . ?
Si3 Cs2 4.1661(16) 6 ?
Si3 Cs2 4.1661(16) 6_655 ?
Si3 O5 1.598(11) . ?
Si3 O6 1.572(10) . ?
Si3 O7 1.586(8) . ?
Si3 O7 1.586(8) 4_655 ?
Si1 Cs1 4.104(3) 5 ?
Si1 Cs1 4.267(3) 6_655 ?
Si1 O9 1.610(8) 2_665 ?
Si1 O3 1.620(8) . ?
Si1 O2 1.616(3) . ?
Si1 O1 1.592(6) . ?
Si4 Ce1 3.493(2) 5_445 ?
Si4 Cs2 4.026(3) 6 ?
Si4 O8 1.617(4) . ?
Si4 O10 1.581(7) . ?
Si4 O9 1.606(8) . ?
Si4 O7 1.611(8) . ?
O8 Cs2 3.338(10) 6 ?
O8 Si4 1.617(4) 4 ?
O10 Ce1 2.236(6) 5_445 ?
O9 Si1 1.610(8) 2_664 ?
O4 Cs1 3.6299(3) 5 ?
O4 Cs1 3.6299(3) 5_455 ?
O4 Cs2 3.772(11) 2_665 ?
O3 Cs1 3.310(8) 5 ?
O3 Cs2 3.783(10) 2_665 ?
O2 Cs1 3.435(9) 5 ?
O2 Si1 1.616(3) 4_755 ?
O6 Ce1 2.192(9) 2_665 ?
O6 Cs2 3.723(2) 6_655 ?
O6 Cs2 3.723(2) 6 ?
O1 Ce1 2.209(7) 2_665 ?
O1 Cs1 3.355(8) 6_655 ?
O7 Cs2 3.390(11) 6 ?

loop_
_twin_individual_id
_twin_individual_mass_fraction_refined
1 0.55(3)
2 0.45(3)
